data_7716672
loop_
_publ_author_name
'Caussin, Louis'
'Jouaiti, Abdelaziz'
'Chartrand, Daniel'
'Skene, W. G.'
'Ferlay, Sylvie'

_publ_section_title
;
 Tuning the dimensionality in chiral and racemic organic/tin hybrids with
 halides.
;
_journal_issue 30
_journal_name_full 'Dalton transactions (Cambridge, England : 2003)'
_journal_page_first 12755
_journal_page_last 12763
_journal_paper_doi 10.1039/d4dt01645a
_journal_volume 53
_journal_year 2024
_chemical_formula_moiety 'Br6 Sn, 2(C9 H14 N)'
_chemical_formula_sum 'C18 H28 Br6 N2 Sn'
_chemical_formula_weight 870.57
_space_group_crystal_system orthorhombic
_space_group_IT_number 61
_space_group_name_Hall '-P 2ac 2ab'
_space_group_name_H-M_alt 'P b c a'
_atom_sites_solution_hydrogens mixed
_atom_sites_solution_primary dual
_audit_creation_date 2023-09-06
_audit_creation_method
;
Olex2 1.5
(compiled 2023.08.24 svn.re1ec1418 for OlexSys, GUI svn.r6817)
;
_audit_update_record
;
2024-05-29 deposited with the CCDC.	2024-07-02 downloaded from the CCDC.
;
_cell_angle_alpha 90
_cell_angle_beta 90
_cell_angle_gamma 90
_cell_formula_units_Z 4
_cell_length_a 7.5056(4)
_cell_length_b 13.0933(8)
_cell_length_c 27.1689(16)
_cell_measurement_reflns_used 9878
_cell_measurement_temperature 150
_cell_measurement_theta_max 57.386
_cell_measurement_theta_min 2.831
_cell_volume 2670.0(3)
_computing_cell_refinement
;
SAINT (2020) V8.40B; Integration Software for Single Crystal Data.
Bruker AXS Inc., Madison, WI 53719-1173.
;
_computing_data_collection
;
APEX 3 (2019) Bruker AXS Inc., Madison, WI 53719-1173.
;
_computing_data_reduction
;
SAINT (2020) V8.40B; Integration Software for Single Crystal Data.
Bruker AXS Inc., Madison, WI 53719-1173.
;
_computing_molecular_graphics 'Olex2 1.5 (Dolomanov et al., 2009)'
_computing_publication_material 'Olex2 1.5 (Dolomanov et al., 2009)'
_computing_structure_refinement 'XL  (Sheldrick, 2008)'
_computing_structure_solution 'SHELXT 2018/2 (Sheldrick, 2018)'
_diffrn_ambient_temperature 150
_diffrn_detector 'CMOS Area detector'
_diffrn_detector_area_resol_mean 10.42
_diffrn_detector_type 'Bruker CMOS Photon III '
_diffrn_measured_fraction_theta_full 0.995
_diffrn_measured_fraction_theta_max 0.942
_diffrn_measurement_device 'k-geometry diffractometer'
_diffrn_measurement_device_type 'Bruker Venture Metaljet'
_diffrn_measurement_method '\w and \f scans'
_diffrn_radiation_collimation 'Focusing mirrors'
_diffrn_radiation_monochromator 'Helios MX Mirror Optics'
_diffrn_radiation_probe x-ray
_diffrn_radiation_type 'Ga K\a'
_diffrn_radiation_wavelength 1.34139
_diffrn_reflns_av_R_equivalents 0.0490
_diffrn_reflns_av_unetI/netI 0.0297
_diffrn_reflns_Laue_measured_fraction_full 0.995
_diffrn_reflns_Laue_measured_fraction_max 0.942
_diffrn_reflns_limit_h_max 8
_diffrn_reflns_limit_h_min -8
_diffrn_reflns_limit_k_max 16
_diffrn_reflns_limit_k_min -15
_diffrn_reflns_limit_l_max 34
_diffrn_reflns_limit_l_min -33
_diffrn_reflns_number 21046
_diffrn_reflns_point_group_measured_fraction_full 0.995
_diffrn_reflns_point_group_measured_fraction_max 0.942
_diffrn_reflns_theta_full 53.594
_diffrn_reflns_theta_max 58.202
_diffrn_reflns_theta_min 5.667
_diffrn_source 'Metal Jet'
_diffrn_source_current 2.86
_diffrn_source_power 0.19937059999999998
_diffrn_source_target Ga
_diffrn_source_type 'Gallium Liquid Metal Jet Source'
_diffrn_source_voltage 69.71
_exptl_absorpt_coefficient_mu 12.225
_exptl_absorpt_correction_T_max 0.1512
_exptl_absorpt_correction_T_min 0.0417
_exptl_absorpt_correction_type multi-scan
_exptl_absorpt_process_details
;
SADABS-2016/2 (Bruker,2016/2) was used for absorption correction.
wR2(int) was 0.1443 before and 0.0747 after correction.
The Ratio of minimum to maximum transmission is 0.2758.
The \l/2 correction factor is Not present.
;
_exptl_crystal_colour 'clear light yellow'
_exptl_crystal_colour_lustre clear
_exptl_crystal_colour_modifier light
_exptl_crystal_colour_primary yellow
_exptl_crystal_density_diffrn 2.166
_exptl_crystal_description plate
_exptl_crystal_F_000 1640
_exptl_crystal_size_max 0.12
_exptl_crystal_size_mid 0.11
_exptl_crystal_size_min 0.06
_refine_diff_density_max 0.900
_refine_diff_density_min -0.666
_refine_diff_density_rms 0.130
_refine_ls_extinction_method none
_refine_ls_goodness_of_fit_ref 1.076
_refine_ls_hydrogen_treatment mixed
_refine_ls_matrix_type full
_refine_ls_number_parameters 134
_refine_ls_number_reflns 2685
_refine_ls_number_restraints 6
_refine_ls_restrained_S_all 1.075
_refine_ls_R_factor_all 0.0497
_refine_ls_R_factor_gt 0.0371
_refine_ls_shift/su_max 0.001
_refine_ls_shift/su_mean 0.000
_refine_ls_structure_factor_coef Fsqd
_refine_ls_weighting_details 'w=1/[\s^2^(Fo^2^)+(0.0153P)^2^+19.1397P] where P=(Fo^2^+2Fc^2^)/3'
_refine_ls_weighting_scheme calc
_refine_ls_wR_factor_gt 0.0840
_refine_ls_wR_factor_ref 0.0889
_reflns_Friedel_coverage 0.000
_reflns_number_gt 2198
_reflns_number_total 2685
_reflns_threshold_expression 'I > 2\s(I)'
_cod_data_source_file d4dt01645a2.cif
_cod_data_source_block ceph011
_cod_depositor_comments
;
The following automatic conversions were performed:

data item '_diffrn_radiation_probe' value 'X-ray' was changed to
'x-ray' in accordance with the
/home/data/users/saulius/crontab/automatic-downloads/rss-feeds/RSC/lib/dictionaries/cif_core.dic
dictionary named 'cif_core.dic' version 2.4.2 last updated on
2011-04-26.

Automatic conversion script
Id: cif_fix_values 8170 2020-07-09 18:12:32Z antanas 

 Adding full bibliography for 7716668--7716673.cif.
;
_cod_database_code 7716672
_shelx_shelxl_version_number 2019/1
_shelx_space_group_comment
;
The symmetry employed for this shelxl refinement is uniquely defined
by the following loop, which should always be used as a source of
symmetry information in preference to the above space-group names.
They are only intended as comments.
;
_shelx_estimated_absorpt_t_max 0.527
_shelx_estimated_absorpt_t_min 0.322
_olex2_refinement_description
;
1. Fixed Uiso
 At 1.2 times of:
  All C(H) groups, All C(H,H) groups, All N(H,H,H) groups
 At 1.5 times of:
  All C(H,H,H) groups
2. Restrained distances
 N1-H1A \\sim N1-H1B \\sim N1-H1C
 with sigma of 0.02
 H1A-H1B \\sim H1B-H1C \\sim H1C-H1A
 with sigma of 0.02
3.a Ternary CH refined with riding coordinates:
 C3(H3)
3.b Secondary CH2 refined with riding coordinates:
 C2(H2A,H2B)
3.c Aromatic/amide H refined with riding coordinates:
 C6(H6), C9(H9), C5(H5), C8(H8), C7(H7)
3.d Idealised Me refined as rotating group:
 C1(H1D,H1E,H1F)
;
_olex2_exptl_crystal_mounting_method 'mounted on a cryoloop with paratone'
_olex2_submission_special_instructions 'No special instructions were received'

loop_
_space_group_symop_operation_xyz
'x, y, z'
'-x+1/2, -y, z+1/2'
'-x, y+1/2, -z+1/2'
'x+1/2, -y+1/2, -z'
'-x, -y, -z'
'x-1/2, y, -z-1/2'
'x, -y-1/2, z-1/2'
'-x-1/2, y-1/2, z'

loop_
_atom_site_label
_atom_site_type_symbol
_atom_site_fract_x
_atom_site_fract_y
_atom_site_fract_z
_atom_site_U_iso_or_equiv
_atom_site_adp_type
_atom_site_occupancy
_atom_site_site_symmetry_order
_atom_site_calc_flag
_atom_site_refinement_flags_posn
_atom_site_refinement_flags_adp
_atom_site_refinement_flags_occupancy
_atom_site_disorder_assembly
_atom_site_disorder_group
Sn1 Sn 1.000000 0.500000 0.500000 0.03712(16) Uani 1 2 d S . P . .
Br1 Br 0.78597(8) 0.36769(5) 0.53913(2) 0.04117(17) Uani 1 1 d . . . . .
Br2 Br 0.72323(9) 0.59690(5) 0.46638(2) 0.04332(18) Uani 1 1 d . . . . .
Br3 Br 0.99143(9) 0.60948(6) 0.57983(3) 0.04616(19) Uani 1 1 d . . . . .
N1 N 0.4344(8) 0.6703(4) 0.5686(2) 0.0429(12) Uani 1 1 d D . . . .
H1A H 0.503(7) 0.637(3) 0.548(2) 0.052 Uiso 1 1 d D U . . .
H1B H 0.428(7) 0.735(3) 0.559(2) 0.052 Uiso 1 1 d D U . . .
H1C H 0.325(5) 0.645(4) 0.567(2) 0.052 Uiso 1 1 d D U . . .
C6 C 0.3804(9) 0.9003(6) 0.6903(2) 0.0504(17) Uani 1 1 d . . . . .
H6 H 0.420699 0.968608 0.694310 0.061 Uiso 1 1 calc R U . . .
C3 C 0.5211(9) 0.6650(5) 0.6186(2) 0.0453(15) Uani 1 1 d . . . . .
H3 H 0.643856 0.693810 0.615240 0.054 Uiso 1 1 calc R U . . .
C9 C 0.2653(10) 0.7024(6) 0.6782(2) 0.0527(17) Uani 1 1 d . . . . .
H9 H 0.224686 0.634193 0.674089 0.063 Uiso 1 1 calc R U . . .
C2 C 0.5401(10) 0.5563(6) 0.6340(3) 0.0527(17) Uani 1 1 d . . . . .
H2A H 0.605248 0.518431 0.608111 0.063 Uiso 1 1 calc R U . . .
H2B H 0.420211 0.525477 0.637168 0.063 Uiso 1 1 calc R U . . .
C1 C 0.6384(10) 0.5450(6) 0.6824(3) 0.061(2) Uani 1 1 d . . . . .
H1D H 0.754922 0.578384 0.680025 0.091 Uiso 1 1 calc R U . . .
H1E H 0.654966 0.472322 0.689744 0.091 Uiso 1 1 calc R U . . .
H1F H 0.568853 0.576926 0.708779 0.091 Uiso 1 1 calc R U . . .
C5 C 0.4731(9) 0.8344(5) 0.6600(2) 0.0460(15) Uani 1 1 d . . . . .
H5 H 0.576904 0.857875 0.643458 0.055 Uiso 1 1 calc R U . . .
C4 C 0.4176(9) 0.7355(5) 0.6532(2) 0.0431(15) Uani 1 1 d . . . . .
C8 C 0.1733(10) 0.7683(6) 0.7088(3) 0.0570(19) Uani 1 1 d . . . . .
H8 H 0.070525 0.744785 0.725807 0.068 Uiso 1 1 calc R U . . .
C7 C 0.2294(9) 0.8677(6) 0.7150(2) 0.0541(18) Uani 1 1 d . . . . .
H7 H 0.165599 0.913021 0.735855 0.065 Uiso 1 1 calc R U . . .

loop_
_atom_site_aniso_label
_atom_site_aniso_U_11
_atom_site_aniso_U_22
_atom_site_aniso_U_33
_atom_site_aniso_U_23
_atom_site_aniso_U_13
_atom_site_aniso_U_12
Sn1 0.0322(3) 0.0394(3) 0.0398(3) -0.0012(2) -0.0006(2) 0.0005(2)
Br1 0.0355(3) 0.0436(4) 0.0444(3) 0.0025(3) -0.0003(3) -0.0025(3)
Br2 0.0345(3) 0.0454(4) 0.0500(4) 0.0017(3) -0.0030(3) 0.0032(3)
Br3 0.0400(4) 0.0524(4) 0.0460(4) -0.0102(3) 0.0026(3) -0.0019(3)
N1 0.042(3) 0.046(3) 0.041(3) -0.004(2) 0.001(2) -0.005(3)
C6 0.052(4) 0.050(4) 0.049(4) -0.004(3) -0.007(3) 0.005(3)
C3 0.042(4) 0.052(4) 0.042(3) -0.003(3) -0.002(3) 0.000(3)
C9 0.050(4) 0.051(4) 0.057(4) -0.007(3) -0.002(3) 0.001(3)
C2 0.049(4) 0.058(4) 0.051(4) 0.004(3) 0.006(3) 0.014(3)
C1 0.058(5) 0.064(5) 0.061(4) 0.015(4) -0.002(4) 0.012(4)
C5 0.043(4) 0.050(4) 0.045(3) -0.002(3) 0.003(3) 0.000(3)
C4 0.042(3) 0.049(4) 0.038(3) 0.000(3) 0.001(3) 0.007(3)
C8 0.049(4) 0.065(5) 0.056(4) -0.005(4) 0.006(3) -0.002(4)
C7 0.043(4) 0.075(5) 0.045(3) -0.007(3) 0.000(3) 0.012(4)

loop_
_atom_type_symbol
_atom_type_description
_atom_type_scat_dispersion_real
_atom_type_scat_dispersion_imag
_atom_type_scat_source
C C 0.0137 0.0067 'International Tables Vol C Tables 4.2.6.8 and 6.1.1.4'
H H 0.0000 0.0000 'International Tables Vol C Tables 4.2.6.8 and 6.1.1.4'
Br Br -0.9338 1.0006 'International Tables Vol C Tables 4.2.6.8 and 6.1.1.4'
N N 0.0241 0.0134 'International Tables Vol C Tables 4.2.6.8 and 6.1.1.4'
Sn Sn 0.1164 4.3256 'International Tables Vol C Tables 4.2.6.8 and 6.1.1.4'

loop_
_geom_angle_atom_site_label_1
_geom_angle_atom_site_label_2
_geom_angle_atom_site_label_3
_geom_angle
_geom_angle_site_symmetry_1
_geom_angle_site_symmetry_3
_geom_angle_publ_flag
Br1 Sn1 Br1 180.0 5_766 . ?
Br1 Sn1 Br2 91.43(2) 5_766 . ?
Br1 Sn1 Br2 88.57(2) . . ?
Br1 Sn1 Br2 88.57(2) 5_766 5_766 ?
Br1 Sn1 Br2 91.43(2) . 5_766 ?
Br1 Sn1 Br3 89.37(2) 5_766 . ?
Br1 Sn1 Br3 89.37(2) . 5_766 ?
Br1 Sn1 Br3 90.63(2) . . ?
Br1 Sn1 Br3 90.63(2) 5_766 5_766 ?
Br2 Sn1 Br2 180.00(3) . 5_766 ?
Br2 Sn1 Br3 90.25(2) 5_766 5_766 ?
Br2 Sn1 Br3 89.75(2) 5_766 . ?
Br2 Sn1 Br3 90.25(2) . . ?
Br2 Sn1 Br3 89.75(2) . 5_766 ?
Br3 Sn1 Br3 180.00(3) . 5_766 ?
H1A N1 H1B 109(3) . . ?
H1A N1 H1C 109(3) . . ?
H1B N1 H1C 107(3) . . ?
C3 N1 H1A 108(4) . . ?
C3 N1 H1B 109(4) . . ?
C3 N1 H1C 115(4) . . ?
C5 C6 H6 119.7 . . ?
C5 C6 C7 120.6(7) . . ?
C7 C6 H6 119.7 . . ?
N1 C3 H3 107.3 . . ?
N1 C3 C4 107.9(5) . . ?
C2 C3 N1 109.7(5) . . ?
C2 C3 H3 107.3 . . ?
C2 C3 C4 116.9(6) . . ?
C4 C3 H3 107.3 . . ?
C4 C9 H9 119.8 . . ?
C8 C9 H9 119.8 . . ?
C8 C9 C4 120.4(7) . . ?
C3 C2 H2A 109.1 . . ?
C3 C2 H2B 109.1 . . ?
C3 C2 C1 112.6(6) . . ?
H2A C2 H2B 107.8 . . ?
C1 C2 H2A 109.1 . . ?
C1 C2 H2B 109.1 . . ?
C2 C1 H1D 109.5 . . ?
C2 C1 H1E 109.5 . . ?
C2 C1 H1F 109.5 . . ?
H1D C1 H1E 109.5 . . ?
H1D C1 H1F 109.5 . . ?
H1E C1 H1F 109.5 . . ?
C6 C5 H5 119.5 . . ?
C4 C5 C6 121.0(6) . . ?
C4 C5 H5 119.5 . . ?
C9 C4 C3 121.7(6) . . ?
C5 C4 C3 119.8(6) . . ?
C5 C4 C9 118.5(6) . . ?
C9 C8 H8 119.7 . . ?
C7 C8 C9 120.7(7) . . ?
C7 C8 H8 119.7 . . ?
C6 C7 H7 120.6 . . ?
C8 C7 C6 118.9(7) . . ?
C8 C7 H7 120.6 . . ?

loop_
_geom_bond_atom_site_label_1
_geom_bond_atom_site_label_2
_geom_bond_distance
_geom_bond_site_symmetry_2
_geom_bond_publ_flag
Sn1 Br1 2.5908(6) 5_766 ?
Sn1 Br1 2.5908(6) . ?
Sn1 Br2 2.5999(6) . ?
Sn1 Br2 2.5999(6) 5_766 ?
Sn1 Br3 2.6006(7) . ?
Sn1 Br3 2.6007(7) 5_766 ?
N1 H1A 0.88(3) . ?
N1 H1B 0.89(3) . ?
N1 H1C 0.89(3) . ?
N1 C3 1.509(8) . ?
C6 H6 0.9500 . ?
C6 C5 1.382(9) . ?
C6 C7 1.385(10) . ?
C3 H3 1.0000 . ?
C3 C2 1.490(10) . ?
C3 C4 1.530(9) . ?
C9 H9 0.9500 . ?
C9 C4 1.398(10) . ?
C9 C8 1.384(10) . ?
C2 H2A 0.9900 . ?
C2 H2B 0.9900 . ?
C2 C1 1.515(9) . ?
C1 H1D 0.9800 . ?
C1 H1E 0.9800 . ?
C1 H1F 0.9800 . ?
C5 H5 0.9500 . ?
C5 C4 1.372(9) . ?
C8 H8 0.9500 . ?
C8 C7 1.378(10) . ?
C7 H7 0.9500 . ?

loop_
_geom_hbond_atom_site_label_D
_geom_hbond_atom_site_label_H
_geom_hbond_atom_site_label_A
_geom_hbond_distance_DH
_geom_hbond_distance_HA
_geom_hbond_distance_DA
_geom_hbond_angle_DHA
_geom_hbond_site_symmetry_A
_geom_hbond_publ_flag
N1 H1A Br2 0.88(3) 2.81(4) 3.652(5) 161(5) . yes
N1 H1B Br1 0.89(3) 2.82(5) 3.424(5) 127(4) 8_765 yes
N1 H1B Br2 0.89(3) 2.77(4) 3.564(6) 150(4) 4_466 yes
N1 H1C Br3 0.89(3) 2.57(4) 3.432(6) 164(5) 1_455 yes

loop_
_geom_torsion_atom_site_label_1
_geom_torsion_atom_site_label_2
_geom_torsion_atom_site_label_3
_geom_torsion_atom_site_label_4
_geom_torsion
_geom_torsion_site_symmetry_1
_geom_torsion_site_symmetry_2
_geom_torsion_site_symmetry_3
_geom_torsion_site_symmetry_4
_geom_torsion_publ_flag
N1 C3 C2 C1 175.9(5) . . . . ?
N1 C3 C4 C9 85.5(7) . . . . ?
N1 C3 C4 C5 -93.8(7) . . . . ?
C6 C5 C4 C3 178.9(6) . . . . ?
C6 C5 C4 C9 -0.5(10) . . . . ?
C9 C8 C7 C6 -0.5(11) . . . . ?
C2 C3 C4 C9 -38.7(9) . . . . ?
C2 C3 C4 C5 142.0(7) . . . . ?
C5 C6 C7 C8 0.1(10) . . . . ?
C4 C3 C2 C1 -60.9(8) . . . . ?
C4 C9 C8 C7 0.5(11) . . . . ?
C8 C9 C4 C3 -179.3(6) . . . . ?
C8 C9 C4 C5 0.1(10) . . . . ?
C7 C6 C5 C4 0.4(10) . . . . ?
